data_7701004
loop_
_publ_author_name
'Puttock, Emma V.'
'Fradgley, Jack D.'
'Yufit, Dmitry S.'
'Williams, J. A. Gareth'

_publ_section_title
;
 A family of readily synthesised phosphorescent platinum(ii) complexes
 based on tridentate N^N^O-coordinating Schiff-base ligands.
;
_journal_issue 40
_journal_name_full 'Dalton transactions (Cambridge, England : 2003)'
_journal_page_first 15012
_journal_page_last 15028
_journal_paper_doi 10.1039/c9dt03156a
_journal_volume 48
_journal_year 2019
_chemical_formula_moiety 'C12 H9 Cl N4 O3 Pt, C2 H6 O S'
_chemical_formula_sum 'C14 H15 Cl N4 O4 Pt S'
_chemical_formula_weight 565.90
_space_group_crystal_system monoclinic
_space_group_IT_number 14
_space_group_name_Hall '-P 2yn'
_space_group_name_H-M_alt 'P 1 21/n 1'
_symmetry_space_group_name_Hall '-P 2yn'
_symmetry_space_group_name_H-M 'P 1 21/n 1'
_atom_sites_solution_hydrogens geom
_atom_sites_solution_primary direct
_atom_sites_solution_secondary difmap
_audit_creation_date 2015-08-11
_audit_creation_method
;
Olex2 1.2-beta
(compiled 2015.01.26 svn.r3150 for OlexSys, GUI svn.r4998)
;
_audit_update_record
;
2019-07-25 deposited with the CCDC.    2019-08-21 downloaded from the CCDC.
;
_cell_angle_alpha 90.00
_cell_angle_beta 106.773(2)
_cell_angle_gamma 90.00
_cell_formula_units_Z 4
_cell_length_a 7.0662(2)
_cell_length_b 23.0266(5)
_cell_length_c 11.1435(3)
_cell_measurement_reflns_used 9965
_cell_measurement_temperature 120.0
_cell_measurement_theta_max 30.60
_cell_measurement_theta_min 2.60
_cell_volume 1736.03(8)
_computing_cell_refinement 'SAINT v8.34A (Bruker, 2013)'
_computing_data_collection 'APEX2 v.2013.4_1 (Bruker, 2013)'
_computing_data_reduction 'SAINT v8.34A (Bruker, 2013)'
_computing_molecular_graphics 'Olex2 (Dolomanov et al., 2009)'
_computing_publication_material 'Olex2 (Dolomanov et al., 2009)'
_computing_structure_refinement 'XL (Sheldrick, 2008)'
_computing_structure_solution 'XS (Sheldrick, 2008)'
_diffrn_ambient_temperature 120.0
_diffrn_detector 'Bruker PHOTON 100 CMOS'
_diffrn_detector_type 'CMOS sensor'
_diffrn_measured_fraction_theta_full 1.000
_diffrn_measured_fraction_theta_max 1.000
_diffrn_measurement_device 'Bruker D8 Venture'
_diffrn_measurement_device_type '3-circle diffractometer'
_diffrn_measurement_method '\f and \w scans'
_diffrn_radiation_monochromator 'focusing mirrors'
_diffrn_radiation_probe x-ray
_diffrn_radiation_type MoK\a
_diffrn_radiation_wavelength 0.71073
_diffrn_reflns_av_R_equivalents 0.0784
_diffrn_reflns_av_unetI/netI 0.0528
_diffrn_reflns_limit_h_max 9
_diffrn_reflns_limit_h_min -9
_diffrn_reflns_limit_k_max 31
_diffrn_reflns_limit_k_min -31
_diffrn_reflns_limit_l_max 15
_diffrn_reflns_limit_l_min -15
_diffrn_reflns_number 34017
_diffrn_reflns_theta_full 29.00
_diffrn_reflns_theta_max 29.00
_diffrn_reflns_theta_min 2.60
_diffrn_source 'IMuS microsource'
_diffrn_standards_number 0
_exptl_absorpt_coefficient_mu 8.384
_exptl_absorpt_correction_T_max 1.0000
_exptl_absorpt_correction_T_min 0.6454
_exptl_absorpt_correction_type multi-scan
_exptl_absorpt_process_details
;
SADABS-2014/4 (Bruker,2014/4) was used for absorption correction.
wR2(int) was 0.1300 before and 0.0801 after correction.
The Ratio of minimum to maximum transmission is 0.6454.
The \l/2 correction factor is Not present.
;
_exptl_crystal_colour 'clear dark yellow'
_exptl_crystal_colour_lustre clear
_exptl_crystal_colour_modifier dark
_exptl_crystal_colour_primary yellow
_exptl_crystal_density_diffrn 2.165
_exptl_crystal_density_method 'not measured'
_exptl_crystal_description needle
_exptl_crystal_F_000 1080
_exptl_crystal_size_max 0.36
_exptl_crystal_size_mid 0.03
_exptl_crystal_size_min 0.02
_refine_diff_density_max 1.474
_refine_diff_density_min -3.147
_refine_diff_density_rms 0.182
_refine_ls_extinction_method none
_refine_ls_goodness_of_fit_ref 1.204
_refine_ls_hydrogen_treatment constr
_refine_ls_matrix_type full
_refine_ls_number_parameters 228
_refine_ls_number_reflns 4619
_refine_ls_number_restraints 0
_refine_ls_restrained_S_all 1.204
_refine_ls_R_factor_all 0.0539
_refine_ls_R_factor_gt 0.0408
_refine_ls_shift/su_max 0.002
_refine_ls_shift/su_mean 0.000
_refine_ls_structure_factor_coef Fsqd
_refine_ls_weighting_details 'calc w=1/[\s^2^(Fo^2^)+(0.0000P)^2^+4.5700P] where P=(Fo^2^+2Fc^2^)/3'
_refine_ls_weighting_scheme calc
_refine_ls_wR_factor_gt 0.0718
_refine_ls_wR_factor_ref 0.0749
_reflns_number_gt 3937
_reflns_number_total 4619
_reflns_threshold_expression >2sigma(I)
_cod_data_source_file c9dt03156a2.cif
_cod_data_source_block PtL8Cl_15srv223
_cod_depositor_comments
;
The following automatic conversions were performed:

'_diffrn_radiation_probe' value 'X-ray' changed to 'x-ray' according
to
/home/data/users/saulius/crontab/automatic-downloads/rss-feeds/RSC/lib/dictionaries/cif_core.dic
dictionary named 'cif_core.dic' version 2.4.2 from 2011-04-26.

Automatic conversion script
Id: cif_fix_values 4973 2017-02-22 13:04:09Z antanas 

 Adding full bibliography for 7701001--7701009.cif.
;
_cod_original_cell_volume 1736.02(8)
_cod_database_code 7701004
_computing.bruker_data_scaling 'SADABS V2012/1 (Bruker AXS Inc.)'

_olex2_refinement_description
;
1. Fixed Uiso
 At 1.2 times of:
  All C(H) groups, All N(H) groups
 At 1.5 times of:
  All C(H,H,H) groups
2.a Aromatic/amide H refined with riding coordinates:
 N2(H2), C2(H2A), C3(H3), C4(H4), C5(H5), C6(H6), C8(H8), C10(H10), C11(H11)
2.b Idealised Me refined as rotating group:
 C1S(H1SA,H1SB,H1SC), C2S(H2SA,H2SB,H2SC)
;

loop_
_space_group_symop_id
_space_group_symop_operation_xyz
1 'x, y, z'
2 '-x+1/2, y+1/2, -z+1/2'
3 '-x, -y, -z'
4 'x-1/2, -y-1/2, z-1/2'

loop_
_atom_site_label
_atom_site_type_symbol
_atom_site_fract_x
_atom_site_fract_y
_atom_site_fract_z
_atom_site_U_iso_or_equiv
_atom_site_adp_type
_atom_site_occupancy
_atom_site_calc_flag
_atom_site_refinement_flags_posn
Pt1 Pt 0.71749(3) 0.576420(8) 0.636681(18) 0.01338(6) Uani 1 d .
Cl1 Cl 0.7655(2) 0.60624(6) 0.83978(11) 0.0212(3) Uani 1 d .
O1 O 0.8418(5) 0.50105(15) 0.7043(3) 0.0157(7) Uani 1 d .
O2 O 0.8871(7) 0.30566(19) 0.3242(4) 0.0363(11) Uani 1 d .
O3 O 1.0334(7) 0.26506(18) 0.5007(4) 0.0386(11) Uani 1 d .
N1 N 0.6660(6) 0.55348(18) 0.4616(4) 0.0132(8) Uani 1 d .
N2 N 0.5803(6) 0.59644(18) 0.3782(4) 0.0165(9) Uani 1 d .
H2 H 0.5476 0.5912 0.2965 0.020 Uiso 1 calc R
N3 N 0.5972(6) 0.65011(17) 0.5560(4) 0.0135(9) Uani 1 d .
N4 N 0.9488(7) 0.3062(2) 0.4392(5) 0.0229(10) Uani 1 d .
C1 C 0.5495(7) 0.6475(2) 0.4302(5) 0.0149(10) Uani 1 d .
C2 C 0.4748(8) 0.6961(2) 0.3545(5) 0.0223(12) Uani 1 d .
H2A H 0.4436 0.6940 0.2658 0.027 Uiso 1 calc R
C3 C 0.4485(8) 0.7469(2) 0.4133(6) 0.0267(13) Uani 1 d .
H3 H 0.4019 0.7808 0.3652 0.032 Uiso 1 calc R
C4 C 0.4902(9) 0.7483(2) 0.5428(5) 0.0255(13) Uani 1 d .
H4 H 0.4669 0.7827 0.5835 0.031 Uiso 1 calc R
C5 C 0.5652(8) 0.7000(2) 0.6116(5) 0.0192(11) Uani 1 d .
H5 H 0.5955 0.7014 0.7003 0.023 Uiso 1 calc R
C6 C 0.7047(7) 0.5037(2) 0.4206(5) 0.0145(10) Uani 1 d .
H6 H 0.6675 0.4979 0.3325 0.017 Uiso 1 calc R
C7 C 0.8006(7) 0.4565(2) 0.4999(5) 0.0154(10) Uani 1 d .
C8 C 0.8300(7) 0.4058(2) 0.4380(5) 0.0157(10) Uani 1 d .
H8 H 0.7857 0.4041 0.3491 0.019 Uiso 1 calc R
C9 C 0.9228(8) 0.3587(2) 0.5056(5) 0.0205(12) Uani 1 d .
C10 C 0.9937(8) 0.3598(2) 0.6355(5) 0.0201(11) Uani 1 d .
H10 H 1.0594 0.3270 0.6803 0.024 Uiso 1 calc R
C11 C 0.9676(8) 0.4089(2) 0.6978(5) 0.0191(11) Uani 1 d .
H11 H 1.0186 0.4100 0.7865 0.023 Uiso 1 calc R
C12 C 0.8662(7) 0.4583(2) 0.6337(5) 0.0138(10) Uani 1 d .
S1 S 0.7167(2) 0.41670(6) -0.05306(13) 0.0242(3) Uani 1 d .
O4 O 0.5069(6) 0.42543(18) -0.1398(4) 0.0312(10) Uani 1 d .
C1S C 0.6910(10) 0.3672(3) 0.0616(7) 0.0365(16) Uani 1 d .
H1SA H 0.5944 0.3822 0.1017 0.055 Uiso 1 calc GR
H1SB H 0.8189 0.3621 0.1249 0.055 Uiso 1 calc GR
H1SC H 0.6453 0.3297 0.0221 0.055 Uiso 1 calc GR
C2S C 0.7689(10) 0.4799(3) 0.0414(6) 0.0371(17) Uani 1 d .
H2SA H 0.7809 0.5133 -0.0104 0.056 Uiso 1 calc GR
H2SB H 0.8932 0.4746 0.1079 0.056 Uiso 1 calc GR
H2SC H 0.6615 0.4869 0.0790 0.056 Uiso 1 calc GR

loop_
_atom_site_aniso_label
_atom_site_aniso_U_11
_atom_site_aniso_U_22
_atom_site_aniso_U_33
_atom_site_aniso_U_23
_atom_site_aniso_U_13
_atom_site_aniso_U_12
Pt1 0.01319(10) 0.01357(10) 0.01193(10) 0.00027(8) 0.00133(7) -0.00071(8)
Cl1 0.0301(7) 0.0201(6) 0.0117(6) -0.0005(5) 0.0032(6) 0.0037(6)
O1 0.0194(19) 0.0137(17) 0.0129(18) 0.0011(14) 0.0030(15) 0.0002(15)
O2 0.052(3) 0.030(2) 0.029(2) -0.004(2) 0.015(2) 0.005(2)
O3 0.045(3) 0.022(2) 0.043(3) -0.004(2) 0.003(2) 0.013(2)
N1 0.0064(19) 0.015(2) 0.015(2) 0.0028(17) -0.0009(17) -0.0005(16)
N2 0.024(2) 0.017(2) 0.0065(19) 0.0054(17) 0.0014(18) 0.0046(19)
N3 0.012(2) 0.012(2) 0.012(2) 0.0027(16) -0.0027(17) -0.0035(16)
N4 0.020(2) 0.020(2) 0.031(3) -0.005(2) 0.010(2) -0.0001(19)
C1 0.010(2) 0.018(3) 0.015(3) 0.001(2) 0.000(2) 0.0002(19)
C2 0.019(3) 0.022(3) 0.023(3) 0.004(2) 0.001(2) 0.001(2)
C3 0.026(3) 0.019(3) 0.028(3) 0.005(2) -0.003(3) 0.002(2)
C4 0.030(3) 0.015(3) 0.026(3) 0.000(2) -0.002(3) 0.005(2)
C5 0.017(3) 0.021(3) 0.018(3) -0.003(2) 0.002(2) 0.000(2)
C6 0.013(2) 0.020(3) 0.011(2) -0.003(2) 0.004(2) -0.004(2)
C7 0.011(2) 0.017(3) 0.018(3) -0.002(2) 0.004(2) 0.000(2)
C8 0.012(2) 0.017(2) 0.017(3) -0.006(2) 0.003(2) 0.000(2)
C9 0.018(3) 0.017(3) 0.029(3) -0.002(2) 0.010(2) 0.000(2)
C10 0.014(3) 0.022(3) 0.024(3) 0.005(2) 0.005(2) 0.000(2)
C11 0.020(3) 0.019(3) 0.020(3) 0.005(2) 0.009(2) 0.002(2)
C12 0.010(2) 0.016(2) 0.016(3) -0.002(2) 0.004(2) -0.0031(19)
S1 0.0237(7) 0.0326(8) 0.0154(7) -0.0023(6) 0.0044(6) 0.0038(6)
O4 0.034(2) 0.042(3) 0.016(2) -0.0053(19) 0.0043(18) 0.006(2)
C1S 0.034(4) 0.026(3) 0.044(4) 0.012(3) 0.003(3) -0.002(3)
C2S 0.036(4) 0.024(3) 0.034(4) 0.000(3) -0.017(3) 0.005(3)

loop_
_atom_type_symbol
_atom_type_description
_atom_type_scat_dispersion_real
_atom_type_scat_dispersion_imag
_atom_type_scat_source
C C 0.0033 0.0016 'International Tables Vol C Tables 4.2.6.8 and 6.1.1.4'
H H 0.0000 0.0000 'International Tables Vol C Tables 4.2.6.8 and 6.1.1.4'
Cl Cl 0.1484 0.1585 'International Tables Vol C Tables 4.2.6.8 and 6.1.1.4'
N N 0.0061 0.0033 'International Tables Vol C Tables 4.2.6.8 and 6.1.1.4'
O O 0.0106 0.0060 'International Tables Vol C Tables 4.2.6.8 and 6.1.1.4'
Pt Pt -1.7033 8.3905 'International Tables Vol C Tables 4.2.6.8 and 6.1.1.4'
S S 0.1246 0.1234 'International Tables Vol C Tables 4.2.6.8 and 6.1.1.4'

loop_
_geom_angle_atom_site_label_1
_geom_angle_atom_site_label_2
_geom_angle_atom_site_label_3
_geom_angle
O1 Pt1 Cl1 87.94(10)
N1 Pt1 Cl1 177.33(12)
N1 Pt1 O1 94.42(16)
N1 Pt1 N3 81.22(17)
N3 Pt1 Cl1 96.46(12)
N3 Pt1 O1 175.38(15)
C12 O1 Pt1 123.4(3)
N2 N1 Pt1 113.6(3)
C6 N1 Pt1 126.6(4)
C6 N1 N2 119.7(4)
N1 N2 H2 122.3
C1 N2 N1 115.4(4)
C1 N2 H2 122.3
C1 N3 Pt1 112.3(3)
C1 N3 C5 119.3(4)
C5 N3 Pt1 128.5(4)
O2 N4 C9 118.6(5)
O3 N4 O2 123.1(5)
O3 N4 C9 118.2(5)
N2 C1 C2 120.8(5)
N3 C1 N2 117.4(4)
N3 C1 C2 121.8(5)
C1 C2 H2A 121.1
C3 C2 C1 117.9(5)
C3 C2 H2A 121.1
C2 C3 H3 120.1
C2 C3 C4 119.8(5)
C4 C3 H3 120.1
C3 C4 H4 120.2
C5 C4 C3 119.6(5)
C5 C4 H4 120.2
N3 C5 C4 121.5(5)
N3 C5 H5 119.2
C4 C5 H5 119.2
N1 C6 H6 117.9
N1 C6 C7 124.2(5)
C7 C6 H6 117.9
C8 C7 C6 115.9(5)
C8 C7 C12 119.3(5)
C12 C7 C6 124.8(5)
C7 C8 H8 119.9
C9 C8 C7 120.1(5)
C9 C8 H8 119.9
C8 C9 N4 119.1(5)
C8 C9 C10 121.9(5)
C10 C9 N4 119.0(5)
C9 C10 H10 120.5
C11 C10 C9 119.0(5)
C11 C10 H10 120.5
C10 C11 H11 119.0
C10 C11 C12 121.9(5)
C12 C11 H11 119.0
O1 C12 C7 126.4(5)
O1 C12 C11 115.9(5)
C11 C12 C7 117.7(5)
O4 S1 C1S 105.0(3)
O4 S1 C2S 105.4(3)
C1S S1 C2S 98.5(3)
S1 C1S H1SA 109.5
S1 C1S H1SB 109.5
S1 C1S H1SC 109.5
H1SA C1S H1SB 109.5
H1SA C1S H1SC 109.5
H1SB C1S H1SC 109.5
S1 C2S H2SA 109.5
S1 C2S H2SB 109.5
S1 C2S H2SC 109.5
H2SA C2S H2SB 109.5
H2SA C2S H2SC 109.5
H2SB C2S H2SC 109.5

loop_
_geom_bond_atom_site_label_1
_geom_bond_atom_site_label_2
_geom_bond_distance
Pt1 Cl1 2.2947(12)
Pt1 O1 1.993(3)
Pt1 N1 1.951(4)
Pt1 N3 1.992(4)
O1 C12 1.302(6)
O2 N4 1.229(6)
O3 N4 1.220(6)
N1 N2 1.373(6)
N1 C6 1.291(6)
N2 H2 0.8800
N2 C1 1.357(7)
N3 C1 1.346(6)
N3 C5 1.354(6)
N4 C9 1.457(7)
C1 C2 1.408(7)
C2 H2A 0.9500
C2 C3 1.378(8)
C3 H3 0.9500
C3 C4 1.387(8)
C4 H4 0.9500
C4 C5 1.369(7)
C5 H5 0.9500
C6 H6 0.9500
C6 C7 1.442(7)
C7 C8 1.400(7)
C7 C12 1.428(7)
C8 H8 0.9500
C8 C9 1.375(7)
C9 C10 1.388(8)
C10 H10 0.9500
C10 C11 1.365(8)
C11 H11 0.9500
C11 C12 1.423(7)
S1 O4 1.531(4)
S1 C1S 1.761(6)
S1 C2S 1.772(6)
C1S H1SA 0.9800
C1S H1SB 0.9800
C1S H1SC 0.9800
C2S H2SA 0.9800
C2S H2SB 0.9800
C2S H2SC 0.9800

loop_
_geom_hbond_atom_site_label_D
_geom_hbond_atom_site_label_H
_geom_hbond_atom_site_label_A
_geom_hbond_distance_DH
_geom_hbond_distance_HA
_geom_hbond_distance_DA
_geom_hbond_angle_DHA
_geom_hbond_site_symmetry_A
N2 H2 O4 0.88 1.72 2.597(6) 174.7 3_665

loop_
_geom_torsion_atom_site_label_1
_geom_torsion_atom_site_label_2
_geom_torsion_atom_site_label_3
_geom_torsion_atom_site_label_4
_geom_torsion
N3 C1 N2 N1 -2.8(7)
C1 N2 N1 Pt1 1.3(5)
C2 C1 N2 N1 175.7(4)
C6 N1 N2 C1 -178.6(4)
C7 C6 N1 Pt1 -2.2(7)
C7 C6 N1 N2 177.7(4)
C8 C7 C6 N1 -180.0(5)
C8 C9 N4 O2 0.2(8)
C8 C9 N4 O3 179.2(5)
C10 C9 N4 O2 -179.4(5)
C10 C9 N4 O3 -0.4(8)
C12 C7 C6 N1 -0.2(8)
